data_1545489
loop_
_publ_author_name
'Tober, Natalie'
'Schollmeyer, Dieter'
'Detert, Heiner'

_publ_section_title
;
 1,3,5-Trichloro-2,4,6-tris(dichloromethyl)benzene
;
_journal_issue 2
_journal_name_full IUCrData
_journal_page_first x170227
_journal_paper_doi 10.1107/S2414314617002279
_journal_volume 2
_journal_year 2017
_chemical_formula_iupac 'C9 H3 Cl9'
_chemical_formula_moiety 'C9 H3 Cl9'
_chemical_formula_sum 'C9 H3 Cl9'
_chemical_formula_weight 430.16
_chemical_name_systematic
;
1,3,5-Trichloro-2,4,6-tris(dichloromethyl)benzene
;
_space_group_crystal_system tetragonal
_space_group_IT_number 78
_space_group_name_Hall 'P 4cw'
_space_group_name_H-M_alt 'P 43'
_symmetry_space_group_name_Hall 'P 4cw'
_symmetry_space_group_name_H-M 'P 43'
_atom_sites_solution_hydrogens geom
_audit_creation_method SHELXL-2014/7
_cell_angle_alpha 90
_cell_angle_beta 90
_cell_angle_gamma 90
_cell_formula_units_Z 4
_cell_length_a 9.5435(2)
_cell_length_b 9.5435(2)
_cell_length_c 15.9424(4)
_cell_measurement_reflns_used 56414
_cell_measurement_temperature 120(2)
_cell_measurement_theta_max 28.20
_cell_measurement_theta_min 2.49
_cell_volume 1452.01(6)
_computing_cell_refinement
;
X-AREA (Stoe & Cie, 1999)
;
_computing_data_collection
;
X-AREA (Stoe & Cie, 1999)
;
_computing_data_reduction
;
X-RED (Stoe & Cie, 1999)
;
_computing_molecular_graphics
;
PLATON (Spek, 2009)
;
_computing_publication_material
;
SHELXL2014 (Sheldrick, 2015b)
;
_computing_structure_refinement
;
SHELXL2014 (Sheldrick, 2015b)
;
_computing_structure_solution
;
SHELXT2014 (Sheldrick, 2015a)
;
_diffrn_ambient_temperature 120(2)
_diffrn_detector_area_resol_mean 6.67
_diffrn_measured_fraction_theta_full 0.999
_diffrn_measured_fraction_theta_max 0.988
_diffrn_measurement_device '2-circle goniometer'
_diffrn_measurement_device_type 'Stoe IPDS 2T'
_diffrn_measurement_method 'rotation method'
_diffrn_radiation_type MoK\a
_diffrn_radiation_wavelength 0.71073
_diffrn_reflns_av_R_equivalents 0.0176
_diffrn_reflns_limit_h_max 12
_diffrn_reflns_limit_h_min -12
_diffrn_reflns_limit_k_max 12
_diffrn_reflns_limit_k_min -12
_diffrn_reflns_limit_l_max 21
_diffrn_reflns_limit_l_min -21
_diffrn_reflns_number 34268
_diffrn_reflns_theta_full 25.242
_diffrn_reflns_theta_max 28.281
_diffrn_reflns_theta_min 2.487
_exptl_absorpt_coefficient_mu 1.710
_exptl_absorpt_correction_T_max 0.8125
_exptl_absorpt_correction_T_min 0.4957
_exptl_absorpt_correction_type integration
_exptl_absorpt_process_details
;
(X-RED; Stoe & Cie, 1999)
;
_exptl_crystal_colour colourless
_exptl_crystal_density_diffrn 1.968
_exptl_crystal_description block
_exptl_crystal_F_000 840
_exptl_crystal_size_max 0.430
_exptl_crystal_size_mid 0.330
_exptl_crystal_size_min 0.130
_refine_diff_density_max 1.112
_refine_diff_density_min -0.674
_refine_ls_abs_structure_details
;
Flack <i>x</i> determined using 1575 quotients [(I+)-(I-)]/[(I+)+(I-)]
(Parsons <i>et al.</i>,  2013)
;
_refine_ls_abs_structure_Flack -0.04(3)
_refine_ls_extinction_method none
_refine_ls_goodness_of_fit_ref 1.105
_refine_ls_hydrogen_treatment constr
_refine_ls_matrix_type full
_refine_ls_number_parameters 248
_refine_ls_number_reflns 3561
_refine_ls_number_restraints 73
_refine_ls_restrained_S_all 1.098
_refine_ls_R_factor_all 0.0575
_refine_ls_R_factor_gt 0.0553
_refine_ls_shift/su_max 0.000
_refine_ls_shift/su_mean 0.000
_refine_ls_structure_factor_coef Fsqd
_refine_ls_weighting_details 'w=1/[\s^2^(Fo^2^)+(0.0519P)^2^+3.8476P] where P=(Fo^2^+2Fc^2^)/3'
_refine_ls_weighting_scheme calc
_refine_ls_wR_factor_gt 0.1330
_refine_ls_wR_factor_ref 0.1349
_reflns_number_gt 3429
_reflns_number_total 3561
_reflns_threshold_expression 'I > 2\s(I)'
_cod_data_source_file bt4040sup1.cif
_cod_data_source_block I
_cod_original_cell_volume 1452.01(7)
_cod_database_code 1545489
_shelx_space_group_comment
;
The symmetry employed for this shelxl refinement is uniquely defined
by the following loop, which should always be used as a source of
symmetry information in preference to the above space-group names.
They are only intended as comments.
;
_shelx_estimated_absorpt_t_min 0.527
_shelx_estimated_absorpt_t_max 0.808

loop_
_space_group_symop_operation_xyz
'x, y, z'
'-x, -y, z+1/2'
'-y, x, z+3/4'
'y, -x, z+1/4'

loop_
_atom_site_type_symbol
_atom_site_label
_atom_site_fract_x
_atom_site_fract_y
_atom_site_fract_z
_atom_site_U_iso_or_equiv
_atom_site_adp_type
_atom_site_calc_flag
_atom_site_occupancy
_atom_site_disorder_assembly
_atom_site_disorder_group
C C1 0.5937(17) 0.1944(16) -0.0704(8) 0.034(4) Uani d 0.501(6) A 1
C C2 0.5029(16) 0.0821(18) -0.0594(9) 0.027(3) Uani d 0.501(6) A 1
C C3 0.5150(15) -0.0029(15) 0.0110(10) 0.024(3) Uani d 0.501(6) A 1
C C4 0.6180(16) 0.0245(14) 0.0704(8) 0.018(3) Uani d 0.501(6) A 1
C C5 0.7089(14) 0.1368(15) 0.0594(8) 0.026(3) Uani d 0.501(6) A 1
C C6 0.6967(15) 0.2218(13) -0.0110(9) 0.030(4) Uani d 0.501(6) A 1
C C1A 0.6360(16) 0.2079(15) -0.0608(9) 0.030(3) Uani d 0.499(6) A 2
C C2A 0.5235(16) 0.1174(18) -0.0722(9) 0.023(3) Uani d 0.499(6) A 2
C C3A 0.4956(15) 0.0141(15) -0.0130(10) 0.024(3) Uani d 0.499(6) A 2
C C4A 0.5803(17) 0.0014(14) 0.0576(9) 0.026(3) Uani d 0.499(6) A 2
C C5A 0.6928(15) 0.0919(17) 0.0689(8) 0.031(4) Uani d 0.499(6) A 2
C C6A 0.7206(13) 0.1952(15) 0.0097(10) 0.029(3) Uani d 0.499(6) A 2
C C7 0.5684(19) 0.2814(16) -0.1497(10) 0.042(4) Uani d 0.501(6) A 1
H H7 0.4779 0.2467 -0.1736 0.050 Uiso calc 0.501(6) A 1
C C7A 0.6720(15) 0.3144(14) -0.1321(9) 0.033(3) Uani d 0.499(6) A 2
H H7A 0.7628 0.3585 -0.1153 0.040 Uiso calc 0.499(6) A 2
Cl Cl1 0.7014(2) 0.2405(2) -0.22796(11) 0.0453(4) Uani d 1 . .
Cl Cl2 0.5463(3) 0.4547(2) -0.13480(17) 0.0650(7) Uani d 1 . .
Cl Cl3 0.3692(5) 0.0489(5) -0.1302(3) 0.0491(13) Uani d 0.501(6) A 1
Cl Cl3A 0.4128(3) 0.1317(4) -0.15464(19) 0.0310(9) Uani d 0.499(6) A 2
C C8 0.4159(15) -0.1286(16) 0.0251(12) 0.042(4) Uani d 0.501(6) A 1
H H8 0.4500 -0.1737 0.0779 0.050 Uiso calc 0.501(6) A 1
C C8A 0.3712(15) -0.0836(15) -0.0272(12) 0.041(4) Uani d 0.499(6) A 2
H H8A 0.3261 -0.0495 -0.0800 0.049 Uiso calc 0.499(6) A 2
Cl Cl4 0.2420(2) -0.0756(2) 0.0476(2) 0.0665(8) Uani d 1 . .
Cl Cl5 0.4243(2) -0.2580(2) -0.0493(2) 0.0662(8) Uani d 1 . .
Cl Cl6 0.6317(4) -0.0872(3) 0.15285(19) 0.0312(9) Uani d 0.501(6) A 1
Cl Cl6A 0.5491(5) -0.1308(5) 0.1285(3) 0.0486(13) Uani d 0.499(6) A 2
C C9A 0.8142(14) 0.1718(15) 0.1307(9) 0.034(3) Uani d 0.501(6) A 1
H H9A 0.8586 0.2626 0.1141 0.041 Uiso calc 0.501(6) A 1
C C9 0.7810(16) 0.0677(19) 0.1479(10) 0.041(3) Uani d 0.499(6) A 2
H H9 0.7469 -0.0227 0.1722 0.050 Uiso calc 0.499(6) A 2
Cl Cl7 0.7406(2) 0.2015(2) 0.22621(11) 0.0454(4) Uani d 1 . .
Cl Cl8 0.9548(2) 0.0463(3) 0.13319(16) 0.0649(7) Uani d 1 . .
Cl Cl9 0.8193(6) 0.3484(5) -0.0272(4) 0.0571(14) Uani d 0.501(6) A 1
Cl Cl9A 0.8484(5) 0.3195(6) 0.0255(4) 0.0561(14) Uani d 0.499(6) A 2

loop_
_atom_site_aniso_label
_atom_site_aniso_U_11
_atom_site_aniso_U_22
_atom_site_aniso_U_33
_atom_site_aniso_U_12
_atom_site_aniso_U_13
_atom_site_aniso_U_23
C1 0.054(10) 0.032(7) 0.016(6) 0.006(6) -0.003(6) -0.006(5)
C2 0.036(8) 0.028(9) 0.017(6) 0.012(5) -0.004(6) 0.000(5)
C3 0.027(7) 0.024(6) 0.021(8) 0.004(5) -0.001(5) 0.000(5)
C4 0.014(7) 0.025(6) 0.017(5) -0.002(4) 0.001(4) 0.001(4)
C5 0.028(6) 0.029(8) 0.022(7) -0.012(5) 0.005(5) 0.001(5)
C6 0.043(8) 0.026(6) 0.020(7) 0.004(6) 0.003(5) 0.006(5)
C1A 0.036(8) 0.030(6) 0.024(7) -0.009(5) -0.002(5) -0.002(5)
C2A 0.028(6) 0.018(7) 0.023(6) 0.002(5) 0.000(5) -0.003(4)
C3A 0.019(5) 0.030(7) 0.023(8) 0.000(5) -0.003(5) -0.004(5)
C4A 0.024(8) 0.032(7) 0.022(7) 0.008(5) -0.002(5) 0.002(6)
C5A 0.029(7) 0.047(10) 0.017(6) 0.001(6) 0.005(5) 0.004(6)
C6A 0.028(6) 0.037(8) 0.022(7) 0.002(6) -0.002(5) 0.000(5)
C7 0.059(10) 0.035(7) 0.030(7) 0.012(7) 0.007(6) -0.001(5)
C7A 0.037(7) 0.032(6) 0.031(7) -0.022(5) 0.007(5) 0.001(5)
Cl1 0.0480(10) 0.0552(11) 0.0328(9) -0.0015(8) 0.0136(8) 0.0089(7)
Cl2 0.103(2) 0.0362(10) 0.0560(14) 0.0163(10) 0.0161(13) 0.0138(9)
Cl3 0.045(2) 0.064(3) 0.038(2) 0.002(2) -0.0137(17) -0.0075(19)
Cl3A 0.0238(14) 0.0446(19) 0.0247(14) -0.0102(13) -0.0052(11) -0.0027(13)
C8 0.032(7) 0.032(7) 0.062(11) -0.002(5) -0.018(7) -0.014(7)
C8A 0.029(6) 0.031(7) 0.062(11) -0.003(5) 0.012(7) 0.020(7)
Cl4 0.0398(10) 0.0459(11) 0.114(2) -0.0037(8) 0.0262(12) 0.0030(12)
Cl5 0.0459(11) 0.0401(10) 0.113(2) -0.0039(8) -0.0033(12) -0.0263(12)
Cl6 0.045(2) 0.0239(14) 0.0249(14) -0.0102(13) 0.0030(13) 0.0046(11)
Cl6A 0.064(3) 0.045(2) 0.037(2) 0.002(2) 0.0071(19) 0.0139(17)
C9A 0.033(6) 0.039(7) 0.030(7) -0.022(5) -0.001(5) -0.007(5)
C9 0.036(7) 0.057(10) 0.031(7) 0.008(7) 0.004(6) -0.007(6)
Cl7 0.0553(11) 0.0479(10) 0.0328(9) -0.0013(8) -0.0093(7) -0.0136(8)
Cl8 0.0360(10) 0.102(2) 0.0565(14) 0.0165(10) -0.0139(9) -0.0162(13)
Cl9 0.072(3) 0.047(2) 0.051(3) -0.022(2) 0.020(3) 0.0154(19)
Cl9A 0.047(2) 0.071(3) 0.051(3) -0.021(2) -0.0149(19) -0.020(3)

loop_
_atom_type_symbol
_atom_type_description
_atom_type_scat_dispersion_real
_atom_type_scat_dispersion_imag
_atom_type_scat_source
C C 0.0033 0.0016 'International Tables Vol C Tables 4.2.6.8 and 6.1.1.4'
H H 0.0000 0.0000 'International Tables Vol C Tables 4.2.6.8 and 6.1.1.4'
Cl Cl 0.1484 0.1585 'International Tables Vol C Tables 4.2.6.8 and 6.1.1.4'

loop_
_exptl_crystal_face_index_h
_exptl_crystal_face_index_k
_exptl_crystal_face_index_l
_exptl_crystal_face_perp_dist
0 -1 1 0.0638
0 1 -1 0.0663
2 -1 -2 0.2709
-1 0 -3 0.1645
1 0 2 0.1608
0 1 3 0.2192
-2 1 2 0.2391

loop_
_geom_angle_atom_site_label_1
_geom_angle_atom_site_label_2
_geom_angle_atom_site_label_3
_geom_angle
C2 C1 C6 120.0
C2 C1 C7 115.1(12)
C6 C1 C7 124.9(12)
C3 C2 C1 120.0
C3 C2 Cl3 118.7(9)
C1 C2 Cl3 121.2(9)
C2 C3 C4 120.0
C2 C3 C8 121.3(11)
C4 C3 C8 118.7(11)
C5 C4 C3 120.0
C5 C4 Cl6 122.3(8)
C3 C4 Cl6 117.7(8)
C6 C5 C4 120.0
C6 C5 C9A 121.3(10)
C4 C5 C9A 118.5(10)
C5 C6 C1 120.0
C5 C6 Cl9 118.7(9)
C1 C6 Cl9 121.1(9)
C2A C1A C6A 120.0
C2A C1A C7A 118.6(10)
C6A C1A C7A 121.1(10)
C3A C2A C1A 120.0
C3A C2A Cl3A 117.7(8)
C1A C2A Cl3A 122.2(8)
C4A C3A C2A 120.0
C4A C3A C8A 121.3(11)
C2A C3A C8A 118.7(11)
C3A C4A C5A 120.0
C3A C4A Cl6A 119.7(9)
C5A C4A Cl6A 120.3(9)
C6A C5A C4A 120.0
C6A C5A C9 124.0(12)
C4A C5A C9 116.0(12)
C5A C6A C1A 120.0
C5A C6A Cl9A 121.7(9)
C1A C6A Cl9A 118.0(9)
C1 C7 Cl2 115.8(12)
C1 C7 Cl1 109.8(11)
Cl2 C7 Cl1 113.2(10)
C1 C7 H7 105.7
Cl2 C7 H7 105.7
Cl1 C7 H7 105.7
C1A C7A Cl1 114.8(10)
C1A C7A Cl2 110.8(11)
Cl1 C7A Cl2 113.3(8)
C1A C7A H7A 105.7
Cl1 C7A H7A 105.7
Cl2 C7A H7A 105.7
C3 C8 Cl5 115.5(13)
C3 C8 Cl4 112.4(11)
Cl5 C8 Cl4 112.9(7)
C3 C8 H8 104.9
Cl5 C8 H8 104.9
Cl4 C8 H8 104.9
C3A C8A Cl4 115.3(13)
C3A C8A Cl5 112.3(11)
Cl4 C8A Cl5 112.6(7)
C3A C8A H8A 105.1
Cl4 C8A H8A 105.1
Cl5 C8A H8A 105.1
C5 C9A Cl7 115.0(10)
C5 C9A Cl8 110.9(10)
Cl7 C9A Cl8 113.5(8)
C5 C9A H9A 105.5
Cl7 C9A H9A 105.5
Cl8 C9A H9A 105.5
C5A C9 Cl8 116.3(11)
C5A C9 Cl7 109.9(11)
Cl8 C9 Cl7 112.8(9)
C5A C9 H9 105.6
Cl8 C9 H9 105.6
Cl7 C9 H9 105.6

loop_
_geom_bond_atom_site_label_1
_geom_bond_atom_site_label_2
_geom_bond_distance
C1 C2 1.3900
C1 C6 1.3900
C1 C7 1.531(18)
C2 C3 1.3900
C2 Cl3 1.732(9)
C3 C4 1.3900
C3 C8 1.544(17)
C4 C5 1.3900
C4 Cl6 1.697(9)
C5 C6 1.3900
C5 C9A 1.553(16)
C6 Cl9 1.701(10)
C1A C2A 1.3900
C1A C6A 1.3900
C1A C7A 1.563(16)
C2A C3A 1.3900
C2A Cl3A 1.692(9)
C3A C4A 1.3900
C3A C8A 1.527(17)
C4A C5A 1.3900
C4A Cl6A 1.720(9)
C5A C6A 1.3900
C5A C9 1.532(19)
C6A Cl9A 1.719(9)
C7 Cl2 1.684(15)
C7 Cl1 1.822(16)
C7 H7 1.0000
C7A Cl1 1.706(14)
C7A Cl2 1.799(16)
C7A H7A 1.0000
C8 Cl5 1.714(16)
C8 Cl4 1.772(15)
C8 H8 1.0000
C8A Cl4 1.718(15)
C8A Cl5 1.775(15)
C8A H8A 1.0000
C9A Cl7 1.701(14)
C9A Cl8 1.799(16)
C9A H9A 1.0000
C9 Cl8 1.688(15)
C9 Cl7 1.827(16)
C9 H9 1.0000

loop_
_geom_torsion_atom_site_label_1
_geom_torsion_atom_site_label_2
_geom_torsion_atom_site_label_3
_geom_torsion_atom_site_label_4
_geom_torsion
C6 C1 C2 C3 0.0
C7 C1 C2 C3 -179.1(14)
C6 C1 C2 Cl3 177.6(14)
C7 C1 C2 Cl3 -1.6(12)
C1 C2 C3 C4 0.0
Cl3 C2 C3 C4 -177.6(13)
C1 C2 C3 C8 -179.9(15)
Cl3 C2 C3 C8 2.5(13)
C2 C3 C4 C5 0.0
C8 C3 C4 C5 179.9(15)
C2 C3 C4 Cl6 -177.5(12)
C8 C3 C4 Cl6 2.4(13)
C3 C4 C5 C6 0.0
Cl6 C4 C5 C6 177.4(12)
C3 C4 C5 C9A 174.9(14)
Cl6 C4 C5 C9A -7.8(13)
C4 C5 C6 C1 0.0
C9A C5 C6 C1 -174.7(14)
C4 C5 C6 Cl9 -174.2(11)
C9A C5 C6 Cl9 11.1(13)
C2 C1 C6 C5 0.0
C7 C1 C6 C5 179.0(15)
C2 C1 C6 Cl9 174.0(12)
C7 C1 C6 Cl9 -6.9(15)
C6A C1A C2A C3A 0.0
C7A C1A C2A C3A 174.8(15)
C6A C1A C2A Cl3A 177.5(14)
C7A C1A C2A Cl3A -7.7(13)
C1A C2A C3A C4A 0.0
Cl3A C2A C3A C4A -177.6(13)
C1A C2A C3A C8A 179.9(15)
Cl3A C2A C3A C8A 2.3(13)
C2A C3A C4A C5A 0.0
C8A C3A C4A C5A -179.9(15)
C2A C3A C4A Cl6A -177.6(12)
C8A C3A C4A Cl6A 2.5(14)
C3A C4A C5A C6A 0.0
Cl6A C4A C5A C6A 177.6(12)
C3A C4A C5A C9 -179.1(14)
Cl6A C4A C5A C9 -1.5(12)
C4A C5A C6A C1A 0.0
C9 C5A C6A C1A 179.0(15)
C4A C5A C6A Cl9A 174.0(12)
C9 C5A C6A Cl9A -7.0(14)
C2A C1A C6A C5A 0.0
C7A C1A C6A C5A -174.7(15)
C2A C1A C6A Cl9A -174.2(11)
C7A C1A C6A Cl9A 11.0(14)
C2 C1 C7 Cl2 125.8(11)
C6 C1 C7 Cl2 -53.3(18)
C2 C1 C7 Cl1 -104.4(11)
C6 C1 C7 Cl1 76.5(14)
C2A C1A C7A Cl1 -55.8(14)
C6A C1A C7A Cl1 119.0(11)
C2A C1A C7A Cl2 74.1(12)
C6A C1A C7A Cl2 -111.2(11)
C2 C3 C8 Cl5 62.3(14)
C4 C3 C8 Cl5 -117.6(12)
C2 C3 C8 Cl4 -69.3(15)
C4 C3 C8 Cl4 110.8(11)
C4A C3A C8A Cl4 62.0(15)
C2A C3A C8A Cl4 -117.9(11)
C4A C3A C8A Cl5 -68.9(15)
C2A C3A C8A Cl5 111.2(11)
C6 C5 C9A Cl7 118.7(10)
C4 C5 C9A Cl7 -56.1(14)
C6 C5 C9A Cl8 -110.8(10)
C4 C5 C9A Cl8 74.4(11)
C6A C5A C9 Cl8 -53.2(17)
C4A C5A C9 Cl8 125.8(11)
C6A C5A C9 Cl7 76.5(13)
C4A C5A C9 Cl7 -104.5(11)

_cod_database_fobs_code 1545489
